data_4514133
loop_
_publ_author_name
'Malaspina, Lorraine A.'
'Edwards, Alison J.'
'Woi\'nska, Magdalena'
'Jayatilaka, Dylan'
'Turner, Michael J.'
'Price, Jason R.'
'Herbst-Irmer, Regine'
'Sugimoto, Kunihisa'
'Nishibori, Eiji'
'Grabowsky, Simon'

_publ_contact_author
;
  Dr. Simon Grabowsky
  University of Bremen
  Institute for Inorganic Chemistry and Crystallography
  Leobener Str. NW2
  28359 Bremen
  Germany
;
_publ_section_title
;
 Predicting the Position of the Hydrogen Atom in the Short Intramolecular
 Hydrogen Bond of the Hydrogen Maleate Anion from Geometric Correlations
;
_journal_issue 7
_journal_name_full 'Crystal Growth &amp; Design'
_journal_page_first 3812
_journal_paper_doi 10.1021/acs.cgd.7b00390
_journal_volume 17
_journal_year 2017
_chemical_formula_moiety 'C4 H3 O4, O2 H4 Li'
_chemical_formula_sum 'C4 H7 Li O6'
_chemical_formula_weight 158.04
_chemical_name_common 'Lithium hydrogen maleate'
_space_group_IT_number 14
_symmetry_cell_setting monoclinic
_symmetry_Int_Tables_number 14
_symmetry_space_group_name_Hall '-P 2yn'
_symmetry_space_group_name_H-M 'P 1 21/n 1'
_atom_sites_solution_hydrogens difmap
_atom_sites_solution_primary isomor
_audit_creation_date 2017-03-09
_audit_creation_method CRYSTALS_ver_14.61
_cell_angle_alpha 90
_cell_angle_beta 91.30(3)
_cell_angle_gamma 90
_cell_formula_units_Z 4
_cell_length_a 5.8334(12)
_cell_length_b 5.9257(12)
_cell_length_c 18.803(4)
_cell_measurement_radiation Synchrotron
_cell_measurement_reflns_used 152212
_cell_measurement_temperature 25
_cell_measurement_theta_max 36.1
_cell_measurement_theta_min 0.54
_cell_measurement_wavelength 0.3531
_cell_volume 649.8(2)
_computing_cell_refinement 'LaueG (Piltz, 2011)'
_computing_data_collection 'MAATEL/ANSTO control program'
_computing_data_reduction 'argonne_boxes (Wilkinson et al., 1988) & LaueG (Piltz, 2011)'
_computing_publication_material 'CRYSTALS (Betteridge et al., 2003)'
_computing_structure_refinement 'CRYSTALS (Betteridge et al., 2003)'
_computing_structure_solution 'SHELXS 86 (Sheldrick, 1986)'
_diffrn_ambient_temperature 12
_diffrn_measured_fraction_theta_full 0.860
_diffrn_measured_fraction_theta_max 0.860
_diffrn_measurement_details '20 images, exposure time  83 to 108 minutes'
_diffrn_measurement_device 'Laue image-plate diffractometer'
_diffrn_measurement_device_type KOALA
_diffrn_measurement_method Laue
_diffrn_radiation_probe neutron
_diffrn_radiation_type neutron
_diffrn_radiation_wavelength 0.85
_diffrn_reflns_av_R_equivalents 0.1108
_diffrn_reflns_av_unetI/netI 0.1012
_diffrn_reflns_limit_h_max 8
_diffrn_reflns_limit_h_min -8
_diffrn_reflns_limit_k_max 9
_diffrn_reflns_limit_k_min -9
_diffrn_reflns_limit_l_max 28
_diffrn_reflns_limit_l_min -28
_diffrn_reflns_number 18496
_diffrn_reflns_reduction_process 'LaueG (Piltz, 2011)'
_diffrn_reflns_resolution_max 1.54
_diffrn_reflns_theta_full 70.78
_diffrn_reflns_theta_max 70.88
_diffrn_source 'nuclear reactor'
_diffrn_source_details 'thermal neutrons, supermirror guides'
_diffrn_source_type 'OPAL reactor, ANSTO, Lucas Heights, Australia'
_diffrn_standards_number 0
_exptl_absorpt_coefficient_mu 0.0
_exptl_absorpt_correction_type none
_exptl_crystal_colour colourless
_exptl_crystal_density_diffrn 1.615
_exptl_crystal_density_method 'not measured'
_exptl_crystal_description needle
_exptl_crystal_F_000 136
_exptl_crystal_size_max 1.8
_exptl_crystal_size_mid 0.3
_exptl_crystal_size_min 0.2
_refine_diff_density_max 1.39
_refine_diff_density_min -1.23
_refine_ls_extinction_method None
_refine_ls_goodness_of_fit_ref 0.9997
_refine_ls_hydrogen_treatment refall
_refine_ls_matrix_type full
_refine_ls_number_parameters 163
_refine_ls_number_reflns 1158
_refine_ls_number_restraints 0
_refine_ls_R_factor_all 0.1251
_refine_ls_R_factor_gt 0.0658
_refine_ls_shift/su_max 0.0004277
_refine_ls_shift/su_mean 0.0000322
_refine_ls_structure_factor_coef Fsqd
_refine_ls_weighting_details
;
 Method, part 1, Chebychev polynomial, (Watkin, 1994, Prince, 1982) 
 [weight] = 1.0/[A~0~*T~0~(x)+A~1~*T~1~(x) ... +A~n-1~]*T~n-1~(x)] 
 where A~i~ are the Chebychev coefficients listed below and x= Fcalc/Fmax 
 Method = Robust Weighting (Prince, 1982) 
 W = [weight] * [1-(deltaF/6*sigmaF)^2^]^2^ 
 A~i~ are: 
 213. 141. 151. 82.6 -8.97 
;
_refine_ls_weighting_scheme calc
_refine_ls_wR_factor_all 0.1635
_refine_ls_wR_factor_gt 0.1125
_refine_ls_wR_factor_ref 0.0947
_reflns_number_gt 1339
_reflns_number_total 2139
_reflns_threshold_expression >2sigma(I)
_oxford_diffrn_Wilson_B_factor 0.00
_oxford_diffrn_Wilson_scale 0.00
_oxford_refine_ls_r_factor_ref 0.0498
_oxford_refine_ls_scale 1.062(8)
_oxford_reflns_number_all 1992
_oxford_reflns_threshold_expression_ref I>3.0\s(I)
_cod_data_source_file LiHmal_F2.cif
_cod_data_source_block LiHmal_neutron_F2
_cod_depositor_comments 'Adding full bibliography for 4514126--4514133.cif.'
_cod_original_cell_volume 649.80(13)
_cod_original_sg_symbol_H-M 'P 21/n'
_cod_database_code 4514133

loop_
_symmetry_equiv_pos_as_xyz
x,y,z
-x,-y,-z
-x+1/2,y+1/2,-z+1/2
x+1/2,-y+1/2,z+1/2

loop_
_atom_site_label
_atom_site_type_symbol
_atom_site_fract_x
_atom_site_fract_y
_atom_site_fract_z
_atom_site_U_iso_or_equiv
_atom_site_occupancy
_atom_site_adp_type
Li1 Li 0.2868(11) 0.6157(9) 0.2779(3) 0.0094 1.0000 Uani
O6 O 0.3069(3) 0.2875(3) 0.30913(9) 0.0053 1.0000 Uani
H6 H 0.4636(5) 0.2632(8) 0.32846(17) 0.0183 1.0000 Uani
O3 O 0.0575(3) 0.7309(3) 0.34317(8) 0.0062 1.0000 Uani
H7 H 0.2080(6) 0.2636(7) 0.34972(18) 0.0202 1.0000 Uani
O5 O 0.5917(3) 0.7370(4) 0.27932(9) 0.0087 1.0000 Uani
H5 H 0.7289(7) 0.7298(9) 0.3089(2) 0.0257 1.0000 Uani
O2 O -0.0505(3) 0.7559(3) 0.56960(8) 0.0054 1.0000 Uani
H4 H 0.6470(7) 0.7502(8) 0.23131(17) 0.0232 1.0000 Uani
O1 O -0.1350(3) 0.7499(3) 0.44233(8) 0.0053 1.0000 Uani
O4 O 0.2559(3) 0.7493(3) 0.64134(8) 0.0073 1.0000 Uani
H3 H 0.5058(6) 0.7566(8) 0.53568(19) 0.0220 1.0000 Uani
H1 H -0.1012(6) 0.7546(7) 0.50062(16) 0.0173 1.0000 Uani
H2 H 0.4276(6) 0.7524(8) 0.41384(17) 0.0201 1.0000 Uani
C1 C 0.0565(2) 0.7427(2) 0.40883(6) 0.0042 1.0000 Uani
C4 C 0.1680(3) 0.7529(3) 0.58066(7) 0.0045 1.0000 Uani
C3 C 0.3259(2) 0.7532(2) 0.51908(6) 0.0056 1.0000 Uani
C2 C 0.2817(2) 0.7496(3) 0.44849(7) 0.0058 1.0000 Uani

loop_
_atom_site_aniso_label
_atom_site_aniso_U_11
_atom_site_aniso_U_22
_atom_site_aniso_U_33
_atom_site_aniso_U_23
_atom_site_aniso_U_13
_atom_site_aniso_U_12
Li1 0.012(3) 0.0099(19) 0.0061(19) 0.0015(13) -0.0001(18) -0.0011(16)
O6 0.0023(7) 0.0078(7) 0.0057(6) 0.0000(4) -0.0014(5) -0.0013(5)
H6 0.0059(11) 0.0296(15) 0.0192(12) 0.0035(13) -0.0052(10) 0.0056(13)
O3 0.0051(7) 0.0091(7) 0.0045(6) -0.0001(5) 0.0007(5) 0.0004(6)
H7 0.0175(15) 0.0258(15) 0.0173(12) 0.0025(13) 0.0045(11) -0.0002(13)
O5 0.0061(7) 0.0126(6) 0.0074(6) 0.0001(7) -0.0002(5) -0.0010(7)
H5 0.0142(16) 0.041(2) 0.0212(15) 0.0014(16) -0.0073(13) -0.0014(18)
O2 0.0032(6) 0.0077(6) 0.0054(5) -0.0009(5) -0.0002(5) 0.0008(6)
H4 0.0207(15) 0.0352(18) 0.0139(12) 0.0035(17) 0.0050(10) 0.0004(18)
O1 0.0031(7) 0.0087(6) 0.0042(5) -0.0002(6) 0.0011(5) 0.0013(7)
O4 0.0052(7) 0.0126(6) 0.0041(5) -0.0004(6) 0.0005(5) 0.0024(7)
H3 0.0117(13) 0.0355(17) 0.0186(12) 0.0000(15) -0.0008(10) -0.0014(16)
H1 0.0152(13) 0.0202(13) 0.0163(11) -0.0010(13) -0.0008(10) 0.0013(14)
H2 0.0102(14) 0.0352(17) 0.0150(11) -0.0009(15) 0.0051(10) -0.0057(16)
C1 0.0037(6) 0.0051(5) 0.0038(5) 0.0005(5) 0.0007(4) -0.0004(5)
C4 0.0043(6) 0.0057(4) 0.0037(5) -0.0014(4) 0.0000(4) -0.0006(5)
C3 0.0049(6) 0.0079(5) 0.0040(4) -0.0006(5) 0.0001(4) -0.0004(5)
C2 0.0039(6) 0.0094(5) 0.0043(4) 0.0004(5) 0.0009(4) 0.0003(5)

loop_
_atom_type_symbol
_atom_type_scat_dispersion_real
_atom_type_scat_dispersion_imag
_atom_type_scat_Cromer_Mann_a1
_atom_type_scat_Cromer_Mann_b1
_atom_type_scat_Cromer_Mann_a2
_atom_type_scat_Cromer_Mann_b2
_atom_type_scat_Cromer_Mann_a3
_atom_type_scat_Cromer_Mann_b3
_atom_type_scat_Cromer_Mann_a4
_atom_type_scat_Cromer_Mann_b4
_atom_type_scat_Cromer_Mann_c
_atom_type_scat_source
C 0.0000 0.0000 0.0000 0.0000 0.0000 0.0000 0.0000 0.0000 0.0000 0.0000 6.6484 'Neutron Data Booklet 2nd Ed July 2003, ILL Table 1.1'
H 0.0000 0.0000 0.0000 0.0000 0.0000 0.0000 0.0000 0.0000 0.0000 0.0000 -3.7409 'Neutron Data Booklet 2nd Ed July 2003, ILL Table 1.1'
Li 0.0000 0.0000 0.0000 0.0000 0.0000 0.0000 0.0000 0.0000 0.0000 0.0000 -1.9000 'Neutron Data Booklet 2nd Ed July 2003, ILL Table 1.1'
O 0.0000 0.0000 0.0000 0.0000 0.0000 0.0000 0.0000 0.0000 0.0000 0.0000 5.8050 'Neutron Data Booklet 2nd Ed July 2003, ILL Table 1.1'

loop_
_geom_angle_atom_site_label_1
_geom_angle_atom_site_label_2
_geom_angle_atom_site_label_3
_geom_angle
_geom_angle_publ_flag
H6 O6 H7 104.4(3) no
H5 O5 H4 104.6(4) no
H1 O1 C1 110.2(2) no
O1 C1 O3 120.72(15) yes
O1 C1 C2 120.92(13) yes
O3 C1 C2 118.36(14) yes
O2 C4 O4 122.43(15) yes
O2 C4 C3 120.00(12) yes
O4 C4 C3 117.58(15) yes
H3 C3 C4 112.6(2) no
H3 C3 C2 116.4(2) no
C4 C3 C2 130.95(14) yes
H2 C2 C1 113.2(2) no
H2 C2 C3 117.2(2) no
C1 C2 C3 129.64(14) yes

loop_
_geom_bond_atom_site_label_1
_geom_bond_atom_site_label_2
_geom_bond_distance
_geom_bond_publ_flag
O6 H6 0.987(3) no
O6 H7 0.978(4) no
O3 C1 1.2367(18) yes
O5 H5 0.965(4) no
O5 H4 0.969(3) no
O2 C4 1.287(2) yes
O1 H1 1.110(3) no
O1 C1 1.296(2) yes
O4 C4 1.2404(19) yes
H3 C3 1.088(4) no
H2 C2 1.084(4) no
C1 C2 1.4967(19) yes
C4 C3 1.496(2) yes
C3 C2 1.3465(17) yes

loop_
_geom_hbond_atom_site_label_D
_geom_hbond_atom_site_label_H
_geom_hbond_atom_site_label_A
_geom_hbond_site_symmetry_A
_geom_hbond_angle_DHA
_geom_hbond_distance_DH
_geom_hbond_distance_HA
_geom_hbond_distance_DA
_geom_hbond_publ_flag
O1 H1 O2 . 177.1(4) 1.110(3) 1.324(3) 2.433(2) yes
O5 H4 O4 4_564 175.4(5) 0.969(4) 1.821(4) 2.787(2) yes
O5 H5 O3 1_655 163.3(4) 0.965(4) 2.008(4) 2.946(3) yes
O6 H6 O4 2_666 173.5(4) 0.987(3) 1.721(3) 2.704(3) yes
O6 H7 O2 2_566 172.6(4) 0.977(4) 1.795(4) 2.767(2) yes
C2 H2 O1 1_655 131.1(2) 1.084(4) 2.595(4) 3.407(2) yes
